data_7056736
loop_
_publ_author_name
'Zhao, Kun'
'Wang, Huimin'
'Sun, Hao'
'Tian, Wen'
'Yang, Shanguang'
'Liu, Jingjing'
'Peng, Jing'
'Wang, Mingliang'

_publ_section_title
;
 Studying the fluorescence conversion in organic charge transfer
 cocrystals of chalcone derivatives and TCNB
;
_journal_name_full 'New Journal of Chemistry'
_journal_paper_doi 10.1039/C7NJ03127K
_journal_year 2017
_chemical_formula_sum 'C35 H18 N4 O'
_chemical_formula_weight 510.53
_chemical_name_systematic
;
 ?
;
_space_group_crystal_system triclinic
_space_group_IT_number 2
_space_group_name_Hall '-P 1'
_space_group_name_H-M_alt 'P -1'
_symmetry_space_group_name_Hall '-P 1'
_symmetry_space_group_name_H-M 'P -1'
_atom_sites_solution_hydrogens geom
_audit_creation_method SHELXL-2014
_audit_update_record
;
2017-10-11 deposited with the CCDC.
2017-10-20 downloaded from the CCDC.
;
_cell_angle_alpha 68.19(3)
_cell_angle_beta 81.65(3)
_cell_angle_gamma 75.20(3)
_cell_formula_units_Z 2
_cell_length_a 9.945(2)
_cell_length_b 10.712(2)
_cell_length_c 13.518(3)
_cell_measurement_reflns_used 1988
_cell_measurement_temperature 293(2)
_cell_measurement_theta_max 25.388
_cell_measurement_theta_min 1.625
_cell_volume 1290.6(6)
_computing_structure_refinement 'SHELXL-2014 (Sheldrick, 2014)'
_diffrn_ambient_temperature 293(2)
_diffrn_measured_fraction_theta_full 0.988
_diffrn_measured_fraction_theta_max 0.986
_diffrn_measurement_device_type 'Rigaku SCXmini diffractometer'
_diffrn_measurement_method CCD_Profile_fitting
_diffrn_radiation_type MoK\a
_diffrn_radiation_wavelength 0.71073
_diffrn_reflns_av_R_equivalents 0.074
_diffrn_reflns_av_unetI/netI 0.1169
_diffrn_reflns_Laue_measured_fraction_full 0.988
_diffrn_reflns_Laue_measured_fraction_max 0.986
_diffrn_reflns_number 4664
_diffrn_reflns_point_group_measured_fraction_full 0.988
_diffrn_reflns_point_group_measured_fraction_max 0.986
_diffrn_reflns_theta_full 25.242
_diffrn_reflns_theta_max 25.388
_diffrn_reflns_theta_min 1.625
_exptl_absorpt_coefficient_mu 0.081
_exptl_crystal_colour Red
_exptl_crystal_density_diffrn 1.314
_exptl_crystal_description Block
_exptl_crystal_F_000 528
_exptl_crystal_size_max 0.200
_exptl_crystal_size_mid 0.200
_exptl_crystal_size_min 0.100
_refine_diff_density_max 0.191
_refine_diff_density_min -0.149
_refine_diff_density_rms 0.038
_refine_ls_extinction_method none
_refine_ls_goodness_of_fit_ref 0.994
_refine_ls_hydrogen_treatment constr
_refine_ls_matrix_type full
_refine_ls_number_parameters 361
_refine_ls_number_reflns 4664
_refine_ls_number_restraints 0
_refine_ls_restrained_S_all 0.994
_refine_ls_R_factor_all 0.1769
_refine_ls_R_factor_gt 0.0737
_refine_ls_shift/su_max 0.000
_refine_ls_shift/su_mean 0.000
_refine_ls_structure_factor_coef Fsqd
_refine_ls_weighting_details 'w=1/[\s^2^(Fo^2^)+(0.0238P)^2^] where P=(Fo^2^+2Fc^2^)/3'
_refine_ls_weighting_scheme calc
_refine_ls_wR_factor_gt 0.1084
_refine_ls_wR_factor_ref 0.1326
_reflns_Friedel_coverage 0.000
_reflns_number_gt 1988
_reflns_number_total 4664
_reflns_threshold_expression 'I > 2\s(I)'
_cod_data_source_file c7nj03127k2.cif
_cod_data_source_block Ib
_cod_original_cell_volume 1290.6(5)
_cod_database_code 7056736
_shelx_space_group_comment
;
The symmetry employed for this shelxl refinement is uniquely defined
by the following loop, which should always be used as a source of
symmetry information in preference to the above space-group names.
They are only intended as comments.
;
_shelx_estimated_absorpt_t_min 0.984
_shelx_estimated_absorpt_t_max 0.992
_shelxl_version_number 2014-3

loop_
_space_group_symop_operation_xyz
'x, y, z'
'-x, -y, -z'

loop_
_atom_site_label
_atom_site_type_symbol
_atom_site_fract_x
_atom_site_fract_y
_atom_site_fract_z
_atom_site_U_iso_or_equiv
_atom_site_adp_type
_atom_site_occupancy
_atom_site_site_symmetry_order
_atom_site_calc_flag
_atom_site_refinement_flags_posn
_atom_site_refinement_flags_adp
O O 0.3289(2) 0.2491(3) -0.09762(19) 0.0690(8) Uani 1 1 d . .
C1 C -0.0039(4) 0.2411(3) 0.1787(2) 0.0478(9) Uani 1 1 d . .
H1A H -0.0060 0.3350 0.1510 0.057 Uiso 1 1 calc R U
N1 N 0.0944(5) 0.3660(4) 0.3744(3) 0.1244(17) Uani 1 1 d . .
N2 N 0.3910(4) 0.0237(5) 0.4064(3) 0.1131(15) Uani 1 1 d . .
C2 C -0.1232(4) 0.1972(4) 0.2184(2) 0.0497(9) Uani 1 1 d . .
H2A H -0.2055 0.2622 0.2188 0.060 Uiso 1 1 calc R U
N3 N 0.3523(3) -0.2738(3) 0.9991(3) 0.0694(10) Uani 1 1 d . .
C3 C -0.1270(4) 0.0566(4) 0.2593(2) 0.0461(9) Uani 1 1 d . .
C4 C -0.0007(4) -0.0448(3) 0.2646(2) 0.0428(9) Uani 1 1 d . .
N4 N -0.0021(3) 0.3984(3) 0.8825(2) 0.0703(10) Uani 1 1 d . .
C5 C 0.1274(4) -0.0004(3) 0.2229(2) 0.0413(8) Uani 1 1 d . .
C6 C 0.1268(3) 0.1435(3) 0.1787(2) 0.0422(9) Uani 1 1 d . .
C7 C -0.2507(4) 0.0084(4) 0.2978(3) 0.0623(11) Uani 1 1 d . .
H7A H -0.3349 0.0716 0.2967 0.075 Uiso 1 1 calc R U
C8 C -0.2496(5) -0.1293(5) 0.3367(3) 0.0775(13) Uani 1 1 d . .
H8A H -0.3329 -0.1582 0.3600 0.093 Uiso 1 1 calc R U
C9 C -0.1277(5) -0.2248(4) 0.3417(3) 0.0657(11) Uani 1 1 d . .
H9A H -0.1291 -0.3180 0.3700 0.079 Uiso 1 1 calc R U
C10 C -0.0005(4) -0.1852(4) 0.3049(3) 0.0503(10) Uani 1 1 d . .
C11 C 0.1288(4) -0.2833(4) 0.3090(3) 0.0623(11) Uani 1 1 d . .
H11A H 0.1305 -0.3771 0.3390 0.075 Uiso 1 1 calc R U
C12 C 0.2478(4) -0.2406(4) 0.2699(3) 0.0602(11) Uani 1 1 d . .
H12A H 0.3303 -0.3065 0.2727 0.072 Uiso 1 1 calc R U
C13 C 0.2529(4) -0.1002(3) 0.2248(3) 0.0492(9) Uani 1 1 d . .
C14 C 0.3740(4) -0.0548(4) 0.1791(3) 0.0602(11) Uani 1 1 d . .
H14A H 0.4576 -0.1183 0.1787 0.072 Uiso 1 1 calc R U
C15 C 0.3702(4) 0.0858(4) 0.1339(3) 0.0602(11) Uani 1 1 d . .
H15A H 0.4523 0.1141 0.1033 0.072 Uiso 1 1 calc R U
C16 C 0.2508(4) 0.1842(4) 0.1325(3) 0.0482(9) Uani 1 1 d . .
C17 C 0.2538(3) 0.3306(4) 0.0897(3) 0.0592(11) Uani 1 1 d . .
H17A H 0.2187 0.3785 0.1362 0.071 Uiso 1 1 calc R U
C18 C 0.2996(4) 0.4053(4) -0.0066(3) 0.0585(10) Uani 1 1 d . .
H18A H 0.3062 0.4941 -0.0158 0.070 Uiso 1 1 calc R U
C19 C 0.3402(3) 0.3616(4) -0.0984(3) 0.0538(10) Uani 1 1 d . .
C20 C 0.3909(3) 0.4610(4) -0.1983(3) 0.0506(9) Uani 1 1 d . .
C21 C 0.4701(4) 0.5472(4) -0.1987(3) 0.0617(11) Uani 1 1 d . .
H21A H 0.4923 0.5472 -0.1342 0.074 Uiso 1 1 calc R U
C22 C 0.5185(4) 0.6349(4) -0.2931(4) 0.0900(16) Uani 1 1 d . .
H22A H 0.5760 0.6905 -0.2923 0.108 Uiso 1 1 calc R U
C23 C 0.4808(6) 0.6392(6) -0.3883(4) 0.110(2) Uani 1 1 d . .
H23A H 0.5090 0.7004 -0.4526 0.131 Uiso 1 1 calc R U
C24 C 0.4009(5) 0.5517(5) -0.3868(4) 0.1014(17) Uani 1 1 d . .
H24A H 0.3767 0.5532 -0.4512 0.122 Uiso 1 1 calc R U
C25 C 0.3558(4) 0.4622(4) -0.2936(4) 0.0796(13) Uani 1 1 d . .
H25A H 0.3022 0.4030 -0.2945 0.096 Uiso 1 1 calc R U
C26 C 0.1026(4) -0.1182(4) 0.5124(3) 0.0581(11) Uani 1 1 d . .
H26A H 0.1717 -0.1980 0.5211 0.070 Uiso 1 1 calc R U
C27 C 0.1369(4) 0.0103(4) 0.4674(3) 0.0546(10) Uani 1 1 d . .
C28 C 0.0348(4) 0.1271(4) 0.4558(3) 0.0544(10) Uani 1 1 d . .
C29 C 0.0699(5) 0.2601(4) 0.4090(3) 0.0799(14) Uani 1 1 d . .
C30 C 0.2802(5) 0.0183(5) 0.4340(3) 0.0806(14) Uani 1 1 d . .
C31 C 0.1246(3) -0.0954(3) 1.0010(2) 0.0401(8) Uani 1 1 d . .
C32 C 0.1228(3) 0.0446(3) 0.9608(2) 0.0419(9) Uani 1 1 d . .
H32A H 0.2056 0.0740 0.9351 0.050 Uiso 1 1 calc R U
C33 C -0.0001(3) 0.1404(3) 0.9586(2) 0.0396(8) Uani 1 1 d . .
C34 C 0.2519(4) -0.1952(4) 1.0013(3) 0.0480(9) Uani 1 1 d . .
C35 C -0.0004(3) 0.2838(4) 0.9168(3) 0.0475(10) Uani 1 1 d . .

loop_
_atom_site_aniso_label
_atom_site_aniso_U_11
_atom_site_aniso_U_22
_atom_site_aniso_U_33
_atom_site_aniso_U_23
_atom_site_aniso_U_13
_atom_site_aniso_U_12
O 0.075(2) 0.0591(17) 0.0816(19) -0.0304(15) 0.0061(15) -0.0274(15)
C1 0.059(3) 0.040(2) 0.044(2) -0.0155(18) -0.0035(19) -0.008(2)
N1 0.210(5) 0.076(3) 0.094(3) 0.008(2) -0.040(3) -0.084(3)
N2 0.086(3) 0.178(4) 0.085(3) -0.039(3) 0.016(2) -0.067(3)
C2 0.046(2) 0.051(2) 0.048(2) -0.0185(19) -0.0024(18) -0.0038(19)
N3 0.048(2) 0.060(2) 0.099(3) -0.032(2) -0.0047(19) -0.0017(17)
C3 0.051(2) 0.051(2) 0.038(2) -0.0173(18) -0.0032(18) -0.011(2)
C4 0.052(2) 0.046(2) 0.038(2) -0.0179(18) -0.0063(18) -0.0152(19)
N4 0.073(2) 0.052(2) 0.085(2) -0.018(2) -0.0063(19) -0.0218(18)
C5 0.053(2) 0.041(2) 0.0314(19) -0.0126(17) -0.0033(17) -0.0126(19)
C6 0.048(2) 0.042(2) 0.038(2) -0.0163(17) 0.0006(17) -0.0107(19)
C7 0.044(3) 0.090(3) 0.062(3) -0.033(2) 0.001(2) -0.023(2)
C8 0.079(4) 0.088(4) 0.079(3) -0.029(3) 0.008(3) -0.049(3)
C9 0.081(3) 0.065(3) 0.062(3) -0.023(2) 0.003(2) -0.035(3)
C10 0.066(3) 0.044(2) 0.049(2) -0.0165(19) -0.008(2) -0.022(2)
C11 0.084(3) 0.045(2) 0.057(3) -0.012(2) -0.009(2) -0.017(2)
C12 0.061(3) 0.045(2) 0.068(3) -0.018(2) -0.005(2) -0.002(2)
C13 0.057(3) 0.038(2) 0.049(2) -0.0129(19) -0.0060(19) -0.005(2)
C14 0.047(3) 0.053(3) 0.072(3) -0.021(2) 0.004(2) -0.002(2)
C15 0.047(3) 0.062(3) 0.066(3) -0.018(2) 0.010(2) -0.017(2)
C16 0.051(2) 0.045(2) 0.047(2) -0.0166(19) 0.0014(19) -0.008(2)
C17 0.057(3) 0.057(3) 0.068(3) -0.024(2) 0.003(2) -0.019(2)
C18 0.065(3) 0.053(2) 0.066(3) -0.025(2) 0.014(2) -0.031(2)
C19 0.046(2) 0.044(2) 0.074(3) -0.019(2) -0.001(2) -0.0162(19)
C20 0.040(2) 0.047(2) 0.061(3) -0.018(2) 0.0010(19) -0.0077(19)
C21 0.055(3) 0.055(3) 0.070(3) -0.014(2) 0.002(2) -0.019(2)
C22 0.064(3) 0.072(3) 0.104(4) -0.007(3) 0.031(3) -0.020(2)
C23 0.121(5) 0.091(4) 0.069(4) 0.005(3) 0.031(4) -0.011(3)
C24 0.115(5) 0.095(4) 0.064(3) -0.010(3) 0.000(3) 0.001(3)
C25 0.070(3) 0.088(4) 0.081(3) -0.033(3) -0.003(3) -0.012(3)
C26 0.078(3) 0.045(2) 0.049(2) -0.010(2) -0.012(2) -0.013(2)
C27 0.063(3) 0.071(3) 0.033(2) -0.013(2) 0.0009(19) -0.030(2)
C28 0.070(3) 0.056(3) 0.041(2) -0.006(2) -0.006(2) -0.035(2)
C29 0.121(4) 0.063(3) 0.056(3) -0.002(2) -0.016(3) -0.046(3)
C30 0.073(3) 0.127(4) 0.050(3) -0.024(3) 0.010(2) -0.054(3)
C31 0.041(2) 0.041(2) 0.041(2) -0.0180(17) -0.0064(17) -0.0063(18)
C32 0.042(2) 0.041(2) 0.044(2) -0.0140(18) -0.0017(17) -0.0133(18)
C33 0.043(2) 0.031(2) 0.043(2) -0.0103(17) -0.0085(17) -0.0065(18)
C34 0.046(2) 0.042(2) 0.062(2) -0.024(2) -0.003(2) -0.0115(19)
C35 0.053(2) 0.034(2) 0.054(2) -0.0103(19) -0.0048(18) -0.0133(19)

loop_
_atom_type_symbol
_atom_type_description
_atom_type_scat_dispersion_real
_atom_type_scat_dispersion_imag
_atom_type_scat_source
C C 0.0033 0.0016 'International Tables Vol C Tables 4.2.6.8 and 6.1.1.4'
H H 0.0000 0.0000 'International Tables Vol C Tables 4.2.6.8 and 6.1.1.4'
N N 0.0061 0.0033 'International Tables Vol C Tables 4.2.6.8 and 6.1.1.4'
O O 0.0106 0.0060 'International Tables Vol C Tables 4.2.6.8 and 6.1.1.4'

loop_
_geom_angle_atom_site_label_1
_geom_angle_atom_site_label_2
_geom_angle_atom_site_label_3
_geom_angle
_geom_angle_site_symmetry_1
_geom_angle_site_symmetry_3
C2 C1 C6 120.7(3) . .
C2 C1 H1A 119.7 . .
C6 C1 H1A 119.7 . .
C1 C2 C3 122.3(3) . .
C1 C2 H2A 118.9 . .
C3 C2 H2A 118.9 . .
C2 C3 C7 123.4(4) . .
C2 C3 C4 119.7(3) . .
C7 C3 C4 117.0(3) . .
C10 C4 C3 121.2(3) . .
C10 C4 C5 119.8(3) . .
C3 C4 C5 118.9(3) . .
C13 C5 C6 120.7(3) . .
C13 C5 C4 119.4(3) . .
C6 C5 C4 119.9(3) . .
C16 C6 C5 118.8(3) . .
C16 C6 C1 122.6(3) . .
C5 C6 C1 118.5(3) . .
C8 C7 C3 121.4(4) . .
C8 C7 H7A 119.3 . .
C3 C7 H7A 119.3 . .
C9 C8 C7 120.8(4) . .
C9 C8 H8A 119.6 . .
C7 C8 H8A 119.6 . .
C8 C9 C10 121.2(4) . .
C8 C9 H9A 119.4 . .
C10 C9 H9A 119.4 . .
C4 C10 C9 118.4(4) . .
C4 C10 C11 119.2(4) . .
C9 C10 C11 122.4(4) . .
C12 C11 C10 120.4(4) . .
C12 C11 H11A 119.8 . .
C10 C11 H11A 119.8 . .
C11 C12 C13 122.7(4) . .
C11 C12 H12A 118.6 . .
C13 C12 H12A 118.6 . .
C14 C13 C12 123.2(4) . .
C14 C13 C5 118.4(3) . .
C12 C13 C5 118.4(3) . .
C13 C14 C15 119.9(3) . .
C13 C14 H14A 120.1 . .
C15 C14 H14A 120.1 . .
C16 C15 C14 122.9(3) . .
C16 C15 H15A 118.6 . .
C14 C15 H15A 118.6 . .
C15 C16 C6 119.3(3) . .
C15 C16 C17 120.8(3) . .
C6 C16 C17 119.8(3) . .
C18 C17 C16 129.2(3) . .
C18 C17 H17A 115.4 . .
C16 C17 H17A 115.4 . .
C17 C18 C19 126.4(3) . .
C17 C18 H18A 116.8 . .
C19 C18 H18A 116.8 . .
O C19 C18 122.7(3) . .
O C19 C20 119.6(3) . .
C18 C19 C20 117.6(3) . .
C21 C20 C25 119.7(4) . .
C21 C20 C19 123.0(4) . .
C25 C20 C19 117.3(4) . .
C20 C21 C22 121.2(4) . .
C20 C21 H21A 119.4 . .
C22 C21 H21A 119.4 . .
C23 C22 C21 119.4(5) . .
C23 C22 H22A 120.3 . .
C21 C22 H22A 120.3 . .
C24 C23 C22 118.8(5) . .
C24 C23 H23A 120.6 . .
C22 C23 H23A 120.6 . .
C25 C24 C23 122.0(5) . .
C25 C24 H24A 119.0 . .
C23 C24 H24A 119.0 . .
C24 C25 C20 118.9(4) . .
C24 C25 H25A 120.5 . .
C20 C25 H25A 120.5 . .
C28 C26 C27 119.9(3) 2_556 .
C28 C26 H26A 120.0 2_556 .
C27 C26 H26A 120.0 . .
C28 C27 C26 119.6(3) . .
C28 C27 C30 121.0(4) . .
C26 C27 C30 119.4(4) . .
C27 C28 C26 120.4(3) . 2_556
C27 C28 C29 119.8(4) . .
C26 C28 C29 119.8(4) 2_556 .
N1 C29 C28 177.9(5) . .
N2 C30 C27 178.6(5) . .
C32 C31 C33 119.9(3) . 2_557
C32 C31 C34 120.8(3) . .
C33 C31 C34 119.3(3) 2_557 .
C33 C32 C31 120.7(3) . .
C33 C32 H32A 119.7 . .
C31 C32 H32A 119.7 . .
C32 C33 C31 119.4(3) . 2_557
C32 C33 C35 120.1(3) . .
C31 C33 C35 120.5(3) 2_557 .
N3 C34 C31 178.4(4) . .
N4 C35 C33 179.0(4) . .

loop_
_geom_bond_atom_site_label_1
_geom_bond_atom_site_label_2
_geom_bond_distance
_geom_bond_site_symmetry_2
O C19 1.234(3) .
C1 C2 1.353(4) .
C1 C6 1.445(4) .
C1 H1A 0.9300 .
N1 C29 1.130(4) .
N2 C30 1.119(4) .
C2 C3 1.407(4) .
C2 H2A 0.9300 .
N3 C34 1.134(4) .
C3 C7 1.411(4) .
C3 C4 1.427(4) .
C4 C10 1.396(4) .
C4 C5 1.439(4) .
N4 C35 1.137(4) .
C5 C13 1.417(4) .
C5 C6 1.430(4) .
C6 C16 1.396(4) .
C7 C8 1.367(5) .
C7 H7A 0.9300 .
C8 C9 1.363(5) .
C8 H8A 0.9300 .
C9 C10 1.401(4) .
C9 H9A 0.9300 .
C10 C11 1.431(5) .
C11 C12 1.343(4) .
C11 H11A 0.9300 .
C12 C13 1.409(4) .
C12 H12A 0.9300 .
C13 C14 1.389(4) .
C14 C15 1.392(4) .
C14 H14A 0.9300 .
C15 C16 1.369(4) .
C15 H15A 0.9300 .
C16 C17 1.463(4) .
C17 C18 1.335(4) .
C17 H17A 0.9300 .
C18 C19 1.454(4) .
C18 H18A 0.9300 .
C19 C20 1.489(4) .
C20 C21 1.357(4) .
C20 C25 1.378(5) .
C21 C22 1.380(5) .
C21 H21A 0.9300 .
C22 C23 1.373(6) .
C22 H22A 0.9300 .
C23 C24 1.368(6) .
C23 H23A 0.9300 .
C24 C25 1.366(5) .
C24 H24A 0.9300 .
C25 H25A 0.9300 .
C26 C28 1.388(4) 2_556
C26 C27 1.392(5) .
C26 H26A 0.9300 .
C27 C28 1.368(5) .
C27 C30 1.445(5) .
C28 C26 1.388(4) 2_556
C28 C29 1.440(5) .
C31 C32 1.389(4) .
C31 C33 1.406(4) 2_557
C31 C34 1.433(4) .
C32 C33 1.377(4) .
C32 H32A 0.9300 .
C33 C31 1.406(4) 2_557
C33 C35 1.425(4) .

loop_
_geom_torsion_atom_site_label_1
_geom_torsion_atom_site_label_2
_geom_torsion_atom_site_label_3
_geom_torsion_atom_site_label_4
_geom_torsion
_geom_torsion_site_symmetry_1
_geom_torsion_site_symmetry_4
C6 C1 C2 C3 -1.3(5) . .
C1 C2 C3 C7 -177.7(3) . .
C1 C2 C3 C4 3.3(5) . .
C2 C3 C4 C10 179.9(3) . .
C7 C3 C4 C10 0.8(5) . .
C2 C3 C4 C5 -3.1(4) . .
C7 C3 C4 C5 177.8(3) . .
C10 C4 C5 C13 -1.0(4) . .
C3 C4 C5 C13 -178.1(3) . .
C10 C4 C5 C6 178.2(3) . .
C3 C4 C5 C6 1.1(4) . .
C13 C5 C6 C16 3.3(4) . .
C4 C5 C6 C16 -175.9(3) . .
C13 C5 C6 C1 180.0(3) . .
C4 C5 C6 C1 0.8(4) . .
C2 C1 C6 C16 175.8(3) . .
C2 C1 C6 C5 -0.7(5) . .
C2 C3 C7 C8 179.9(3) . .
C4 C3 C7 C8 -1.1(5) . .
C3 C7 C8 C9 1.5(6) . .
C7 C8 C9 C10 -1.5(6) . .
C3 C4 C10 C9 -0.8(5) . .
C5 C4 C10 C9 -177.9(3) . .
C3 C4 C10 C11 -179.8(3) . .
C5 C4 C10 C11 3.2(4) . .
C8 C9 C10 C4 1.2(5) . .
C8 C9 C10 C11 -179.9(4) . .
C4 C10 C11 C12 -3.1(5) . .
C9 C10 C11 C12 178.0(3) . .
C10 C11 C12 C13 0.8(6) . .
C11 C12 C13 C14 -176.5(4) . .
C11 C12 C13 C5 1.4(5) . .
C6 C5 C13 C14 -2.4(5) . .
C4 C5 C13 C14 176.7(3) . .
C6 C5 C13 C12 179.5(3) . .
C4 C5 C13 C12 -1.3(5) . .
C12 C13 C14 C15 178.5(4) . .
C5 C13 C14 C15 0.6(5) . .
C13 C14 C15 C16 0.4(6) . .
C14 C15 C16 C6 0.5(6) . .
C14 C15 C16 C17 176.3(3) . .
C5 C6 C16 C15 -2.3(5) . .
C1 C6 C16 C15 -178.8(3) . .
C5 C6 C16 C17 -178.1(3) . .
C1 C6 C16 C17 5.3(5) . .
C15 C16 C17 C18 56.2(6) . .
C6 C16 C17 C18 -128.0(4) . .
C16 C17 C18 C19 9.5(6) . .
C17 C18 C19 O 4.0(6) . .
C17 C18 C19 C20 -179.0(3) . .
O C19 C20 C21 -146.0(4) . .
C18 C19 C20 C21 36.9(5) . .
O C19 C20 C25 33.1(5) . .
C18 C19 C20 C25 -144.0(3) . .
C25 C20 C21 C22 -1.1(5) . .
C19 C20 C21 C22 178.0(4) . .
C20 C21 C22 C23 2.8(6) . .
C21 C22 C23 C24 -2.8(7) . .
C22 C23 C24 C25 1.2(8) . .
C23 C24 C25 C20 0.6(7) . .
C21 C20 C25 C24 -0.6(6) . .
C19 C20 C25 C24 -179.8(4) . .
C28 C26 C27 C28 0.6(6) 2_556 .
C28 C26 C27 C30 -179.6(3) 2_556 .
C26 C27 C28 C26 -0.6(6) . 2_556
C30 C27 C28 C26 179.6(3) . 2_556
C26 C27 C28 C29 -179.8(3) . .
C30 C27 C28 C29 0.4(5) . .
C33 C31 C32 C33 -0.9(5) 2_557 .
C34 C31 C32 C33 178.6(3) . .
C31 C32 C33 C31 0.9(5) . 2_557
C31 C32 C33 C35 -179.8(3) . .
